data_7017910
loop_
_publ_author_name
'McCarty, W. Jeffrey'
'Yang, Xiaoping'
'DePue Anderson, Lauren J'
'Jones, Richard A.'

_publ_section_title
;
 Dinuclear Rh(II) pyrazolates as CVD precursors for rhodium thin films.
;
_journal_issue 1
_journal_name_full 'Dalton transactions (Cambridge, England : 2003)'
_journal_page_first 173
_journal_page_last 179
_journal_paper_doi 10.1039/c1dt11649e
_journal_volume 41
_journal_year 2012
_chemical_formula_moiety 'C20 H4 F24 N8 Rh2, C4 H6 N2'
_chemical_formula_sum 'C24 H10 F24 N10 Rh2'
_chemical_formula_weight 1100.24
_chemical_name_common
;
Di-rhodium(ii)tetrakis (mu-(3,5-
bis(trifluoromethyl)pyrazolate))bis(acetonitrile)
;
_chemical_name_systematic
;
?
;
_space_group_IT_number 2
_symmetry_cell_setting triclinic
_symmetry_space_group_name_Hall '-P 1'
_symmetry_space_group_name_H-M 'P -1'
_atom_sites_solution_hydrogens geom
_atom_sites_solution_primary direct
_atom_sites_solution_secondary difmap
_audit_creation_method SHELXL-97
_cell_angle_alpha 109.56
_cell_angle_beta 102.23
_cell_angle_gamma 92.58
_cell_formula_units_Z 1
_cell_length_a 9.359
_cell_length_b 9.434
_cell_length_c 10.913
_cell_measurement_reflns_used 9248
_cell_measurement_temperature 100(2)
_cell_measurement_theta_max 54.86
_cell_measurement_theta_min 6.02
_cell_volume 880.270
_computing_cell_refinement 'CrystalClear (Rigaku Inc., 2008)'
_computing_data_collection 'CrystalClear (Rigaku Inc., 2008)'
_computing_data_reduction 'CrystalClear (Rigaku Inc., 2008)'
_computing_molecular_graphics 'Ortep-3 for Windows (Farrugia, 1997)'
_computing_publication_material 'CIFTAB (Sheldrick, 2008)'
_computing_structure_refinement 'SHELXL-97 (Sheldrick, 1997)'
_computing_structure_solution
;

SIR97 - Altomare A., Burla M.C., Camalli M., Cascarano G.L., Giacovazzo C.,
Guagliardi A., Moliterni A.G.G., Polidori G.,Spagna R.
;
_diffrn_ambient_temperature 100(2)
_diffrn_measured_fraction_theta_full 0.996
_diffrn_measured_fraction_theta_max 0.996
_diffrn_measurement_device_type 'Rigaku AFC-12 with Saturn 724+CCD'
_diffrn_measurement_method \w-scans
_diffrn_radiation_monochromator graphite
_diffrn_radiation_source 'fine-focus sealed tube'
_diffrn_radiation_type MoK\a
_diffrn_radiation_wavelength 0.71073
_diffrn_reflns_av_R_equivalents 0.0281
_diffrn_reflns_av_sigmaI/netI 0.0173
_diffrn_reflns_limit_h_max 12
_diffrn_reflns_limit_h_min -12
_diffrn_reflns_limit_k_max 12
_diffrn_reflns_limit_k_min -12
_diffrn_reflns_limit_l_max 14
_diffrn_reflns_limit_l_min -14
_diffrn_reflns_number 25948
_diffrn_reflns_theta_full 27.46
_diffrn_reflns_theta_max 27.46
_diffrn_reflns_theta_min 3.01
_exptl_absorpt_coefficient_mu 1.101
_exptl_absorpt_correction_T_max 0.9369
_exptl_absorpt_correction_T_min 0.8884
_exptl_absorpt_correction_type multi-scan
_exptl_absorpt_process_details
;
Abscor. T. Higashi (2001).
The Rigaku Corporation, Tokyo, Japan.
;
_exptl_crystal_colour yellow
_exptl_crystal_density_diffrn 2.076
_exptl_crystal_density_method 'not measured'
_exptl_crystal_description block
_exptl_crystal_F_000 530
_exptl_crystal_size_max 0.11
_exptl_crystal_size_mid 0.07
_exptl_crystal_size_min 0.06
_refine_diff_density_max 0.563
_refine_diff_density_min -0.468
_refine_diff_density_rms 0.069
_refine_ls_extinction_method none
_refine_ls_goodness_of_fit_ref 0.988
_refine_ls_hydrogen_treatment constr
_refine_ls_matrix_type full
_refine_ls_number_parameters 272
_refine_ls_number_reflns 4017
_refine_ls_number_restraints 0
_refine_ls_restrained_S_all 0.988
_refine_ls_R_factor_all 0.0222
_refine_ls_R_factor_gt 0.0207
_refine_ls_shift/su_max 0.002
_refine_ls_shift/su_mean 0.000
_refine_ls_structure_factor_coef Fsqd
_refine_ls_weighting_details 'calc w=1/[\s^2^(Fo^2^)+(0.0216P)^2^+1.1928P] where P=(Fo^2^+2Fc^2^)/3'
_refine_ls_weighting_scheme calc
_refine_ls_wR_factor_gt 0.0494
_refine_ls_wR_factor_ref 0.0500
_reflns_number_gt 3798
_reflns_number_total 4017
_reflns_threshold_expression >2sigma(I)
_cod_data_source_file c1dt11649e.txt
_cod_data_source_block shelxl2
_cod_database_code 7017910

loop_
_symmetry_equiv_pos_as_xyz
'x, y, z'
'-x, -y, -z'

loop_
_atom_site_label
_atom_site_type_symbol
_atom_site_fract_x
_atom_site_fract_y
_atom_site_fract_z
_atom_site_U_iso_or_equiv
_atom_site_adp_type
_atom_site_occupancy
_atom_site_symmetry_multiplicity
_atom_site_calc_flag
_atom_site_refinement_flags
Rh1 Rh 0.558839(14) 0.022150(14) 0.612455(13) 0.01123(5) Uani 1 1 d .
N5 N 0.67303(18) 0.06943(19) 0.81741(16) 0.0192(3) Uani 1 1 d .
F2 F 0.96528(13) 0.00496(13) 0.72739(12) 0.0227(2) Uani 1 1 d .
F5 F 0.70951(13) 0.42988(14) 0.85938(12) 0.0262(3) Uani 1 1 d .
F4 F 0.89430(12) 0.32262(13) 0.80148(12) 0.0231(2) Uani 1 1 d .
F1 F 0.88257(16) -0.22392(15) 0.69128(14) 0.0359(3) Uani 1 1 d .
F6 F 0.86987(15) 0.54880(14) 0.80077(13) 0.0314(3) Uani 1 1 d .
F3 F 1.06607(15) -0.17715(18) 0.61322(14) 0.0388(3) Uani 1 1 d .
F9 F 0.20927(15) 0.28249(18) 0.90410(13) 0.0403(4) Uani 1 1 d .
F11 F 0.60079(14) -0.29614(15) 0.75529(13) 0.0295(3) Uani 1 1 d .
F7 F 0.43902(15) 0.32381(17) 0.90911(13) 0.0367(3) Uani 1 1 d .
F10 F 0.40777(17) -0.20796(18) 0.80953(13) 0.0392(3) Uani 1 1 d .
N4 N 0.43824(17) -0.18829(17) 0.54978(15) 0.0148(3) Uani 1 1 d .
N3 N 0.36364(17) 0.11093(17) 0.62400(15) 0.0150(3) Uani 1 1 d .
F8 F 0.34513(18) 0.10288(16) 0.88611(13) 0.0388(3) Uani 1 1 d .
N2 N 0.62913(16) 0.21387(17) 0.58012(15) 0.0143(3) Uani 1 1 d .
N1 N 0.70465(17) -0.08570(17) 0.50565(15) 0.0146(3) Uani 1 1 d .
C5 C 0.7097(2) 0.3511(2) 0.63041(19) 0.0162(3) Uani 1 1 d .
F12 F 0.40753(18) -0.45007(17) 0.71943(15) 0.0438(4) Uani 1 1 d .
C10 C 0.3992(2) -0.3096(2) 0.57915(19) 0.0177(4) Uani 1 1 d .
C11 C 0.7519(2) 0.1108(2) 0.9207(2) 0.0216(4) Uani 1 1 d .
C2 C 0.8343(2) -0.1419(2) 0.50689(19) 0.0167(3) Uani 1 1 d .
C8 C 0.2765(2) 0.1826(2) 0.70166(19) 0.0173(4) Uani 1 1 d .
C6 C 0.6956(2) 0.4172(2) 0.5324(2) 0.0187(4) Uani 1 1 d .
H6 H 0.7393 0.5112 0.5399 0.022 Uiso 1 1 calc R
C1 C 0.9362(2) -0.1347(2) 0.6339(2) 0.0193(4) Uani 1 1 d .
C4 C 0.7946(2) 0.4132(2) 0.7729(2) 0.0181(4) Uani 1 1 d .
C3 C 0.8514(2) -0.2060(2) 0.3770(2) 0.0193(4) Uani 1 1 d .
H3 H 0.9299 -0.2534 0.3493 0.023 Uiso 1 1 calc R
C9 C 0.4539(2) -0.3152(2) 0.7157(2) 0.0217(4) Uani 1 1 d .
C7 C 0.3186(2) 0.2237(2) 0.8503(2) 0.0215(4) Uani 1 1 d .
C12 C 0.8584(3) 0.1672(4) 1.0508(2) 0.0420(6) Uani 1 1 d .
H12A H 0.9562 0.1751 1.0376 0.063 Uiso 1 1 calc R
H12B H 0.8505 0.0983 1.0975 0.063 Uiso 1 1 calc R
H12C H 0.8383 0.2652 1.1027 0.063 Uiso 1 1 calc R

loop_
_atom_site_aniso_label
_atom_site_aniso_U_11
_atom_site_aniso_U_22
_atom_site_aniso_U_33
_atom_site_aniso_U_23
_atom_site_aniso_U_13
_atom_site_aniso_U_12
Rh1 0.01161(7) 0.01030(7) 0.00929(7) 0.00224(5) -0.00032(5) -0.00058(5)
N5 0.0206(8) 0.0211(8) 0.0146(8) 0.0064(6) 0.0019(7) -0.0001(6)
F2 0.0234(6) 0.0185(5) 0.0200(6) 0.0039(5) -0.0021(5) -0.0021(4)
F5 0.0254(6) 0.0287(6) 0.0173(6) -0.0006(5) 0.0045(5) 0.0024(5)
F4 0.0189(6) 0.0245(6) 0.0230(6) 0.0079(5) -0.0002(5) 0.0045(5)
F1 0.0389(7) 0.0313(7) 0.0346(7) 0.0234(6) -0.0125(6) -0.0141(6)
F6 0.0358(7) 0.0184(6) 0.0290(7) 0.0069(5) -0.0094(6) -0.0144(5)
F3 0.0238(7) 0.0520(9) 0.0315(7) 0.0056(6) -0.0008(6) 0.0203(6)
F9 0.0292(7) 0.0607(10) 0.0204(7) -0.0019(6) 0.0092(5) 0.0127(7)
F11 0.0259(6) 0.0356(7) 0.0254(6) 0.0138(6) -0.0019(5) 0.0044(5)
F7 0.0320(7) 0.0439(8) 0.0206(6) 0.0014(6) -0.0019(5) -0.0157(6)
F10 0.0505(9) 0.0518(9) 0.0215(7) 0.0143(6) 0.0155(6) 0.0243(7)
N4 0.0159(7) 0.0132(7) 0.0134(7) 0.0042(6) 0.0008(6) -0.0007(6)
N3 0.0153(7) 0.0147(7) 0.0121(7) 0.0030(6) 0.0001(6) -0.0006(6)
F8 0.0652(10) 0.0338(7) 0.0196(7) 0.0126(6) 0.0093(6) 0.0076(7)
N2 0.0147(7) 0.0130(7) 0.0128(7) 0.0037(6) 0.0003(6) -0.0005(5)
N1 0.0144(7) 0.0139(7) 0.0131(7) 0.0036(6) 0.0006(6) 0.0001(5)
C5 0.0151(8) 0.0126(8) 0.0169(9) 0.0026(7) 0.0005(7) -0.0001(6)
F12 0.0573(10) 0.0356(8) 0.0377(8) 0.0263(7) -0.0073(7) -0.0177(7)
C10 0.0187(9) 0.0157(8) 0.0186(9) 0.0067(7) 0.0033(7) 0.0013(7)
C11 0.0196(9) 0.0254(10) 0.0196(10) 0.0089(8) 0.0040(8) -0.0019(7)
C2 0.0150(8) 0.0144(8) 0.0187(9) 0.0051(7) 0.0016(7) 0.0001(6)
C8 0.0182(9) 0.0147(8) 0.0161(9) 0.0028(7) 0.0028(7) -0.0007(7)
C6 0.0196(9) 0.0128(8) 0.0223(10) 0.0058(7) 0.0036(7) -0.0024(7)
C1 0.0166(9) 0.0167(9) 0.0219(10) 0.0056(7) 0.0007(7) 0.0022(7)
C4 0.0173(9) 0.0125(8) 0.0209(10) 0.0039(7) 0.0008(7) -0.0018(7)
C3 0.0173(9) 0.0182(9) 0.0216(10) 0.0050(7) 0.0057(7) 0.0036(7)
C9 0.0252(10) 0.0180(9) 0.0220(10) 0.0093(8) 0.0030(8) 0.0001(7)
C7 0.0199(9) 0.0226(10) 0.0178(10) 0.0018(8) 0.0049(8) 0.0003(7)
C12 0.0319(13) 0.0645(18) 0.0195(11) 0.0130(11) -0.0077(10) -0.0147(12)

loop_
_atom_type_symbol
_atom_type_description
_atom_type_scat_dispersion_real
_atom_type_scat_dispersion_imag
_atom_type_scat_source
C C 0.0033 0.0016 'International Tables Vol C Tables 4.2.6.8 and 6.1.1.4'
H H 0.0000 0.0000 'International Tables Vol C Tables 4.2.6.8 and 6.1.1.4'
N N 0.0061 0.0033 'International Tables Vol C Tables 4.2.6.8 and 6.1.1.4'
F F 0.0171 0.0103 'International Tables Vol C Tables 4.2.6.8 and 6.1.1.4'
Rh Rh -1.1178 0.9187 'International Tables Vol C Tables 4.2.6.8 and 6.1.1.4'

loop_
_geom_angle_atom_site_label_1
_geom_angle_atom_site_label_2
_geom_angle_atom_site_label_3
_geom_angle
_geom_angle_site_symmetry_1
_geom_angle_site_symmetry_3
N3 Rh1 N4 86.84(6) . .
N3 Rh1 N2 86.47(6) . .
N4 Rh1 N2 152.05(6) . .
N3 Rh1 N1 152.03(6) . .
N4 Rh1 N1 86.52(6) . .
N2 Rh1 N1 86.79(6) . .
N3 Rh1 N5 104.56(6) . .
N4 Rh1 N5 106.05(6) . .
N2 Rh1 N5 101.90(6) . .
N1 Rh1 N5 103.39(6) . .
N3 Rh1 Rh1 76.29(4) . 2_656
N4 Rh1 Rh1 76.18(4) . 2_656
N2 Rh1 Rh1 75.86(4) . 2_656
N1 Rh1 Rh1 75.74(4) . 2_656
N5 Rh1 Rh1 177.60(4) . 2_656
C11 N5 Rh1 167.22(16) . .
C10 N4 N2 108.16(15) . 2_656
C10 N4 Rh1 148.10(13) . .
N2 N4 Rh1 103.72(10) 2_656 .
C8 N3 N1 108.22(15) . 2_656
C8 N3 Rh1 147.86(13) . .
N1 N3 Rh1 103.91(11) 2_656 .
C5 N2 N4 107.94(14) . 2_656
C5 N2 Rh1 147.82(13) . .
N4 N2 Rh1 104.23(10) 2_656 .
C2 N1 N3 107.70(15) . 2_656
C2 N1 Rh1 148.25(13) . .
N3 N1 Rh1 104.05(11) 2_656 .
N2 C5 C6 110.04(16) . .
N2 C5 C4 120.72(16) . .
C6 C5 C4 129.22(17) . .
N4 C10 C6 110.09(16) . 2_656
N4 C10 C9 121.12(17) . .
C6 C10 C9 128.78(17) 2_656 .
N5 C11 C12 177.2(2) . .
N1 C2 C3 110.26(16) . .
N1 C2 C1 121.56(17) . .
C3 C2 C1 128.17(17) . .
N3 C8 C3 110.08(16) . 2_656
N3 C8 C7 121.59(17) . .
C3 C8 C7 128.31(18) 2_656 .
C10 C6 C5 103.76(16) 2_656 .
C10 C6 H6 128.1 2_656 .
C5 C6 H6 128.1 . .
F3 C1 F1 107.58(16) . .
F3 C1 F2 106.40(16) . .
F1 C1 F2 105.55(16) . .
F3 C1 C2 111.03(17) . .
F1 C1 C2 112.65(16) . .
F2 C1 C2 113.21(15) . .
F5 C4 F6 107.67(16) . .
F5 C4 F4 106.15(15) . .
F6 C4 F4 106.75(15) . .
F5 C4 C5 113.07(15) . .
F6 C4 C5 110.81(16) . .
F4 C4 C5 112.03(15) . .
C2 C3 C8 103.74(16) . 2_656
C2 C3 H3 128.1 . .
C8 C3 H3 128.1 2_656 .
F11 C9 F10 106.07(17) . .
F11 C9 F12 106.72(16) . .
F10 C9 F12 107.60(17) . .
F11 C9 C10 112.92(16) . .
F10 C9 C10 112.61(16) . .
F12 C9 C10 110.57(17) . .
F7 C7 F9 107.84(17) . .
F7 C7 F8 106.45(17) . .
F9 C7 F8 106.56(17) . .
F7 C7 C8 113.05(16) . .
F9 C7 C8 110.43(17) . .
F8 C7 C8 112.18(16) . .
C11 C12 H12A 109.5 . .
C11 C12 H12B 109.5 . .
H12A C12 H12B 109.5 . .
C11 C12 H12C 109.5 . .
H12A C12 H12C 109.5 . .
H12B C12 H12C 109.5 . .

loop_
_geom_bond_atom_site_label_1
_geom_bond_atom_site_label_2
_geom_bond_distance
_geom_bond_site_symmetry_2
Rh1 N3 2.0542(15) .
Rh1 N4 2.0603(15) .
Rh1 N2 2.0609(15) .
Rh1 N1 2.0642(15) .
Rh1 N5 2.1494(16) .
Rh1 Rh1 2.3533(3) 2_656
N5 C11 1.138(3) .
F2 C1 1.342(2) .
F5 C4 1.334(2) .
F4 C4 1.351(2) .
F1 C1 1.342(2) .
F6 C4 1.339(2) .
F3 C1 1.337(2) .
F9 C7 1.336(2) .
F11 C9 1.336(2) .
F7 C7 1.329(2) .
F10 C9 1.338(2) .
N4 C10 1.343(2) .
N4 N2 1.358(2) 2_656
N3 C8 1.342(2) .
N3 N1 1.358(2) 2_656
F8 C7 1.340(2) .
N2 C5 1.344(2) .
N2 N4 1.358(2) 2_656
N1 C2 1.345(2) .
N1 N3 1.358(2) 2_656
C5 C6 1.395(3) .
C5 C4 1.489(3) .
F12 C9 1.342(2) .
C10 C6 1.390(3) 2_656
C10 C9 1.489(3) .
C11 C12 1.462(3) .
C2 C3 1.389(3) .
C2 C1 1.485(3) .
C8 C3 1.390(3) 2_656
C8 C7 1.494(3) .
C6 C10 1.390(3) 2_656
C6 H6 0.9300 .
C3 C8 1.390(3) 2_656
C3 H3 0.9300 .
C12 H12A 0.9600 .
C12 H12B 0.9600 .
C12 H12C 0.9600 .
